data_1557916
loop_
_publ_author_name
'Liu, Ya-Pei'
'Dai, Quan'
'Wang, Wen-Xuan'
'He, Juan'
'Li, Zheng-Hui'
'Feng, Tao'
'Liu, Ji-Kai'

_publ_section_title
;
 Psathyrins: Antibacterial Diterpenoids from <i>Psathyrella
 candolleana</i>.
;
_journal_name_full 'Journal of natural products'
_journal_paper_doi 10.1021/acs.jnatprod.0c00269
_journal_year 2020
_chemical_absolute_configuration ad
_chemical_formula_sum 'C20 H30 O3'
_chemical_formula_weight 318.44
_space_group_crystal_system orthorhombic
_space_group_IT_number 19
_space_group_name_Hall 'P 2ac 2ab'
_space_group_name_H-M_alt 'P 21 21 21'
_atom_sites_solution_hydrogens mixed
_cell_angle_alpha 90
_cell_angle_beta 90
_cell_angle_gamma 90
_cell_formula_units_Z 4
_cell_length_a 9.0597(3)
_cell_length_b 9.4554(4)
_cell_length_c 21.1518(8)
_cell_measurement_reflns_used 9940
_cell_measurement_temperature 150.(2)
_cell_measurement_theta_max 74.4898
_cell_measurement_theta_min 5.1238
_cell_volume 1811.93(12)
_computing_cell_refinement 'SAINT V8.38A (Bruker AXS Inc., 2017)'
_computing_data_reduction 'SAINT V8.38A (Bruker AXS Inc., 2017)'
_computing_molecular_graphics 'shelXle (C.B. Huebschle, rev 833)'
_computing_structure_refinement 'SHELXL-2016/6 (Sheldrick, 2016)'
_computing_structure_solution 'SHELXT 2014/5 (Sheldrick, 2014)'
_diffrn_ambient_temperature 150.(2)
_diffrn_detector_area_resol_mean 7.3910
_diffrn_measured_fraction_theta_full 0.997
_diffrn_measured_fraction_theta_max 0.997
_diffrn_measurement_device_type 'Bruker APEX-II CCD'
_diffrn_measurement_method '\f and \w scans'
_diffrn_radiation_type 'Cu K\a'
_diffrn_radiation_wavelength 1.54178
_diffrn_reflns_av_R_equivalents 0.0472
_diffrn_reflns_av_unetI/netI 0.0353
_diffrn_reflns_limit_h_max 11
_diffrn_reflns_limit_h_min -9
_diffrn_reflns_limit_k_max 11
_diffrn_reflns_limit_k_min -11
_diffrn_reflns_limit_l_max 25
_diffrn_reflns_limit_l_min -26
_diffrn_reflns_number 17465
_diffrn_reflns_theta_full 74.48
_diffrn_reflns_theta_max 74.48
_diffrn_reflns_theta_min 5.12
_exptl_absorpt_coefficient_mu 0.603
_exptl_absorpt_correction_T_max 0.93
_exptl_absorpt_correction_T_min 0.77
_exptl_absorpt_correction_type multi-scan
_exptl_absorpt_process_details
;
SADABS-2016/2 - Bruker AXS area detector scaling and absorption correction
;
_exptl_crystal_colour Colourless
_exptl_crystal_density_diffrn 1.167
_exptl_crystal_density_method 'not measured'
_exptl_crystal_description block
_exptl_crystal_F_000 696
_exptl_crystal_size_max 0.273
_exptl_crystal_size_mid 0.149
_exptl_crystal_size_min 0.124
_refine_diff_density_max 0.282
_refine_diff_density_min -0.158
_refine_ls_abs_structure_details
;

Flack x determined using 1457 quotients [(I+)-(I-)]/[(I+)+(I-)]
(Parsons, Flack and Wagner, Acta Cryst. B69 (2013) 249-259).
;
_refine_ls_abs_structure_Flack 0.02(9)
_refine_ls_extinction_method none
_refine_ls_goodness_of_fit_ref 1.035
_refine_ls_hydrogen_treatment mixed
_refine_ls_matrix_type full
_refine_ls_number_parameters 220
_refine_ls_number_reflns 3694
_refine_ls_number_restraints 0
_refine_ls_restrained_S_all 1.035
_refine_ls_R_factor_all 0.0393
_refine_ls_R_factor_gt 0.0377
_refine_ls_shift/su_max 0.000
_refine_ls_shift/su_mean 0.000
_refine_ls_structure_factor_coef Fsqd
_refine_ls_weighting_details 'w=1/[\s^2^(Fo^2^)+(0.0582P)^2^+0.2315P] where P=(Fo^2^+2Fc^2^)/3'
_refine_ls_weighting_scheme calc
_refine_ls_wR_factor_gt 0.0982
_refine_ls_wR_factor_ref 0.1004
_reflns_number_gt 3560
_reflns_number_total 3694
_reflns_threshold_expression 'I > 2\s(I)'
_cod_data_source_file np0c00269_si_001.cif
_cod_data_source_block psathyrin-a
_cod_depositor_comments
;
The following automatic conversions were performed:

data item '_exptl_absorpt_correction_type' value 'Multi-Scan' was
changed to 'multi-scan' in accordance with the
/home/data/users/saulius/crontab/automatic-downloads/rss-feeds/ACS/lib/dictionaries/cif_core.dic
dictionary named 'cif_core.dic' version 2.4.2 last updated on
2011-04-26.

Automatic conversion script
Id: cif_fix_values 7556 2019-12-06 15:28:31Z antanas 
;
_cod_database_code 1557916

loop_
_space_group_symop_operation_xyz
'x, y, z'
'x+1/2, -y+1/2, -z'
'-x, y+1/2, -z+1/2'
'-x+1/2, -y, z+1/2'

loop_
_atom_site_type_symbol
_atom_site_label
_atom_site_fract_x
_atom_site_fract_y
_atom_site_fract_z
_atom_site_U_iso_or_equiv
_atom_site_adp_type
_atom_site_calc_flag
_atom_site_refinement_flags_adp
_atom_site_refinement_flags_occupancy
_atom_site_refinement_flags_posn
_atom_site_occupancy
_atom_site_disorder_assembly
_atom_site_disorder_group
O O1 -0.03117(18) 0.2343(2) 0.29045(8) 0.0501(4) Uani d . . . 1 . .
C C1 0.3743(2) 0.47801(19) 0.32525(8) 0.0256(4) Uani d . . . 1 . .
O O2 0.26574(16) 0.70180(16) 0.29325(7) 0.0383(3) Uani d . . . 1 . .
C C2 0.34654(19) 0.3902(2) 0.26395(8) 0.0289(4) Uani d . . . 1 . .
H H1 0.43096 0.323694 0.257366 0.035 Uiso calc U . R 1 . .
H H3O 0.021(3) 0.630(4) 0.1399(16) 0.061(9) Uiso d . . . 1 . .
C C3 0.3116(2) 0.4617(2) 0.20289(9) 0.0322(4) Uani d . . . 1 . .
H H3 0.376189 0.533504 0.188045 0.039 Uiso calc U . R 1 . .
O O3 0.0278(2) 0.5690(2) 0.10214(9) 0.0566(5) Uani d . . . 1 . .
C C15 0.1645(3) 0.4957(2) 0.10494(9) 0.0415(5) Uani d . . . 1 . .
H H15A 0.245401 0.562747 0.095231 0.05 Uiso calc U . R 1 . .
H H15B 0.165368 0.421135 0.072105 0.05 Uiso calc U . R 1 . .
C C14 0.34817(19) 0.63374(19) 0.32684(9) 0.0276(4) Uani d . . . 1 . .
C C16 0.1234(3) 0.4568(3) 0.39320(11) 0.0441(5) Uani d . . . 1 . .
H H16A 0.050035 0.386185 0.405902 0.066 Uiso calc U . R 1 . .
H H16B 0.077909 0.524836 0.364186 0.066 Uiso calc U . R 1 . .
H H16C 0.159775 0.506619 0.430733 0.066 Uiso calc U . R 1 . .
C C20 0.7362(3) 0.4926(3) 0.47965(11) 0.0439(5) Uani d . . . 1 . .
H H20A 0.825856 0.527297 0.500452 0.066 Uiso calc U . R 1 . .
H H20B 0.762448 0.419162 0.448973 0.066 Uiso calc U . R 1 . .
H H20C 0.669207 0.453031 0.511424 0.066 Uiso calc U . R 1 . .
C C11 0.5211(2) 0.45466(19) 0.36116(9) 0.0288(4) Uani d . . . 1 . .
C C4 0.1934(2) 0.4290(2) 0.16828(9) 0.0327(4) Uani d . . . 1 . .
H H1O -0.104(4) 0.219(4) 0.2662(17) 0.063(9) Uiso d . . . 1 . .
C C10 0.5037(2) 0.3034(2) 0.38668(10) 0.0399(5) Uani d . . . 1 . .
H H10A 0.528751 0.233163 0.353651 0.048 Uiso calc U . R 1 . .
H H10B 0.568872 0.287974 0.423615 0.048 Uiso calc U . R 1 . .
C C5 0.0813(2) 0.3252(2) 0.19279(10) 0.0356(4) Uani d . . . 1 . .
H H5A 0.11095 0.227935 0.180936 0.043 Uiso calc U . R 1 . .
H H5B -0.015988 0.344857 0.173393 0.043 Uiso calc U . R 1 . .
C C7 0.2177(2) 0.3095(2) 0.29568(9) 0.0287(4) Uani d . . . 1 . .
H H23 0.239156 0.205849 0.297964 0.034 Uiso calc U . R 1 . .
C C6 0.0692(2) 0.3363(2) 0.26487(10) 0.0334(4) Uani d . . . 1 . .
H H6 0.034567 0.433416 0.276356 0.04 Uiso calc U . R 1 . .
C C9 0.3409(3) 0.2902(2) 0.40588(10) 0.0419(5) Uani d . . . 1 . .
H H9A 0.326822 0.322561 0.449977 0.05 Uiso calc U . R 1 . .
H H9B 0.308136 0.190514 0.402773 0.05 Uiso calc U . R 1 . .
C C8 0.2518(2) 0.3834(2) 0.36020(9) 0.0301(4) Uani d . . . 1 . .
C C13 0.4429(2) 0.6975(2) 0.37826(8) 0.0295(4) Uani d . . . 1 . .
H H13A 0.381744 0.753787 0.407789 0.035 Uiso calc U . R 1 . .
H H13B 0.519378 0.759816 0.359792 0.035 Uiso calc U . R 1 . .
C C12 0.51453(19) 0.57224(19) 0.41281(8) 0.0276(4) Uani d . . . 1 . .
H H12 0.444371 0.540008 0.446343 0.033 Uiso calc U . R 1 . .
C C19 0.6312(3) 0.7339(3) 0.49288(11) 0.0447(5) Uani d . . . 1 . .
H H19A 0.566037 0.699499 0.526521 0.067 Uiso calc U . R 1 . .
H H19B 0.583973 0.813454 0.47111 0.067 Uiso calc U . R 1 . .
H H19C 0.724903 0.765199 0.511301 0.067 Uiso calc U . R 1 . .
C C18 0.6602(2) 0.6147(2) 0.44560(9) 0.0336(4) Uani d . . . 1 . .
H H18 0.729194 0.651271 0.412526 0.04 Uiso calc U . R 1 . .
C C17 0.6557(2) 0.4731(2) 0.31793(10) 0.0378(5) Uani d . . . 1 . .
H H17A 0.745801 0.4512 0.341611 0.057 Uiso calc U . R 1 . .
H H17B 0.659954 0.570958 0.302799 0.057 Uiso calc U . R 1 . .
H H17C 0.64725 0.40885 0.281743 0.057 Uiso calc U . R 1 . .

loop_
_atom_site_aniso_label
_atom_site_aniso_U_11
_atom_site_aniso_U_22
_atom_site_aniso_U_33
_atom_site_aniso_U_12
_atom_site_aniso_U_13
_atom_site_aniso_U_23
O1 0.0345(8) 0.0703(11) 0.0456(9) -0.0216(8) -0.0117(7) 0.0163(8)
C1 0.0237(8) 0.0298(9) 0.0232(8) -0.0007(6) 0.0002(6) 0.0000(7)
O2 0.0402(8) 0.0356(7) 0.0391(7) 0.0055(6) -0.0117(6) 0.0007(6)
C2 0.0255(8) 0.0327(9) 0.0285(9) 0.0001(7) -0.0014(7) -0.0044(7)
C3 0.0330(9) 0.0371(9) 0.0266(8) -0.0025(8) 0.0016(7) -0.0034(7)
O3 0.0648(11) 0.0588(10) 0.0463(9) 0.0156(9) -0.0233(9) -0.0021(8)
C15 0.0489(13) 0.0469(11) 0.0286(9) -0.0004(10) -0.0080(9) -0.0003(9)
C14 0.0262(8) 0.0315(9) 0.0249(8) -0.0001(7) 0.0014(7) 0.0012(7)
C16 0.0374(11) 0.0546(13) 0.0402(11) -0.0137(10) 0.0121(9) -0.0132(10)
C20 0.0366(11) 0.0581(13) 0.0369(10) 0.0006(9) -0.0113(8) 0.0038(10)
C11 0.0260(8) 0.0329(9) 0.0274(8) 0.0020(7) -0.0027(7) -0.0016(7)
C4 0.0347(9) 0.0367(9) 0.0267(9) 0.0030(7) -0.0012(7) -0.0050(8)
C10 0.0457(11) 0.0327(10) 0.0414(11) 0.0051(9) -0.0127(9) 0.0003(8)
C5 0.0313(9) 0.0400(10) 0.0355(10) -0.0021(8) -0.0075(7) -0.0019(8)
C7 0.0284(8) 0.0286(8) 0.0291(8) -0.0007(7) -0.0016(7) -0.0018(7)
C6 0.0280(9) 0.0383(10) 0.0338(10) -0.0016(8) -0.0019(7) 0.0015(8)
C9 0.0524(13) 0.0396(10) 0.0336(10) -0.0152(10) -0.0095(9) 0.0090(9)
C8 0.0300(8) 0.0333(9) 0.0270(9) -0.0078(7) 0.0000(7) -0.0008(7)
C13 0.0328(9) 0.0308(9) 0.0250(8) -0.0015(7) -0.0012(7) -0.0020(7)
C12 0.0265(8) 0.0330(9) 0.0232(8) -0.0024(7) 0.0004(7) 0.0011(7)
C19 0.0458(11) 0.0547(13) 0.0334(10) -0.0086(10) -0.0065(9) -0.0082(9)
C18 0.0300(9) 0.0452(10) 0.0257(9) -0.0067(8) -0.0039(7) 0.0002(8)
C17 0.0268(9) 0.0535(12) 0.0332(9) 0.0031(9) -0.0007(7) -0.0115(9)

loop_
_atom_type_symbol
_atom_type_description
_atom_type_scat_dispersion_real
_atom_type_scat_dispersion_imag
_atom_type_scat_source
C C 0.0181 0.0091 'International Tables Vol C Tables 4.2.6.8 and 6.1.1.4'
H H 0.0000 0.0000 'International Tables Vol C Tables 4.2.6.8 and 6.1.1.4'
O O 0.0492 0.0322 'International Tables Vol C Tables 4.2.6.8 and 6.1.1.4'

loop_
_geom_angle_atom_site_label_1
_geom_angle_atom_site_label_2
_geom_angle_atom_site_label_3
_geom_angle_site_symmetry_1
_geom_angle_site_symmetry_3
_geom_angle
_geom_angle_publ_flag
C6 O1 H1O . . 112.(2) ?
C14 C1 C11 . . 105.45(15) ?
C14 C1 C2 . . 121.21(16) ?
C11 C1 C2 . . 118.09(15) ?
C14 C1 C8 . . 115.43(15) ?
C11 C1 C8 . . 106.78(14) ?
C2 C1 C8 . . 88.55(13) ?
C3 C2 C7 . . 116.02(15) ?
C3 C2 C1 . . 120.86(16) ?
C7 C2 C1 . . 91.36(13) ?
C3 C2 H1 . . 109.1 ?
C7 C2 H1 . . 109.1 ?
C1 C2 H1 . . 109.1 ?
C4 C3 C2 . . 122.75(18) ?
C4 C3 H3 . . 118.6 ?
C2 C3 H3 . . 118.6 ?
C15 O3 H3O . . 107.6(19) ?
O3 C15 C4 . . 113.17(19) ?
O3 C15 H15A . . 108.9 ?
C4 C15 H15A . . 108.9 ?
O3 C15 H15B . . 108.9 ?
C4 C15 H15B . . 108.9 ?
H15A C15 H15B . . 107.8 ?
O2 C14 C1 . . 127.39(18) ?
O2 C14 C13 . . 123.96(17) ?
C1 C14 C13 . . 108.65(15) ?
C8 C16 H16A . . 109.5 ?
C8 C16 H16B . . 109.5 ?
H16A C16 H16B . . 109.5 ?
C8 C16 H16C . . 109.5 ?
H16A C16 H16C . . 109.5 ?
H16B C16 H16C . . 109.5 ?
C18 C20 H20A . . 109.5 ?
C18 C20 H20B . . 109.5 ?
H20A C20 H20B . . 109.5 ?
C18 C20 H20C . . 109.5 ?
H20A C20 H20C . . 109.5 ?
H20B C20 H20C . . 109.5 ?
C17 C11 C10 . . 113.38(17) ?
C17 C11 C1 . . 111.98(15) ?
C10 C11 C1 . . 102.52(15) ?
C17 C11 C12 . . 111.54(15) ?
C10 C11 C12 . . 114.42(16) ?
C1 C11 C12 . . 102.07(14) ?
C3 C4 C15 . . 122.12(19) ?
C3 C4 C5 . . 120.27(18) ?
C15 C4 C5 . . 117.60(18) ?
C9 C10 C11 . . 105.50(17) ?
C9 C10 H10A . . 110.6 ?
C11 C10 H10A . . 110.6 ?
C9 C10 H10B . . 110.6 ?
C11 C10 H10B . . 110.6 ?
H10A C10 H10B . . 108.8 ?
C4 C5 C6 . . 110.26(17) ?
C4 C5 H5A . . 109.6 ?
C6 C5 H5A . . 109.6 ?
C4 C5 H5B . . 109.6 ?
C6 C5 H5B . . 109.6 ?
H5A C5 H5B . . 108.1 ?
C6 C7 C2 . . 113.58(15) ?
C6 C7 C8 . . 118.40(16) ?
C2 C7 C8 . . 90.49(13) ?
C6 C7 H23 . . 110.9 ?
C2 C7 H23 . . 110.9 ?
C8 C7 H23 . . 110.9 ?
O1 C6 C7 . . 106.75(16) ?
O1 C6 C5 . . 112.04(18) ?
C7 C6 C5 . . 110.64(16) ?
O1 C6 H6 . . 109.1 ?
C7 C6 H6 . . 109.1 ?
C5 C6 H6 . . 109.1 ?
C10 C9 C8 . . 106.94(16) ?
C10 C9 H9A . . 110.3 ?
C8 C9 H9A . . 110.3 ?
C10 C9 H9B . . 110.3 ?
C8 C9 H9B . . 110.3 ?
H9A C9 H9B . . 108.6 ?
C16 C8 C9 . . 111.96(18) ?
C16 C8 C7 . . 116.88(16) ?
C9 C8 C7 . . 113.31(17) ?
C16 C8 C1 . . 119.02(17) ?
C9 C8 C1 . . 104.26(14) ?
C7 C8 C1 . . 89.09(13) ?
C14 C13 C12 . . 105.96(15) ?
C14 C13 H13A . . 110.5 ?
C12 C13 H13A . . 110.5 ?
C14 C13 H13B . . 110.5 ?
C12 C13 H13B . . 110.5 ?
H13A C13 H13B . . 108.7 ?
C13 C12 C18 . . 112.00(15) ?
C13 C12 C11 . . 103.45(14) ?
C18 C12 C11 . . 117.85(15) ?
C13 C12 H12 . . 107.7 ?
C18 C12 H12 . . 107.7 ?
C11 C12 H12 . . 107.7 ?
C18 C19 H19A . . 109.5 ?
C18 C19 H19B . . 109.5 ?
H19A C19 H19B . . 109.5 ?
C18 C19 H19C . . 109.5 ?
H19A C19 H19C . . 109.5 ?
H19B C19 H19C . . 109.5 ?
C20 C18 C19 . . 109.07(17) ?
C20 C18 C12 . . 113.68(17) ?
C19 C18 C12 . . 109.78(17) ?
C20 C18 H18 . . 108.1 ?
C19 C18 H18 . . 108.1 ?
C12 C18 H18 . . 108.1 ?
C11 C17 H17A . . 109.5 ?
C11 C17 H17B . . 109.5 ?
H17A C17 H17B . . 109.5 ?
C11 C17 H17C . . 109.5 ?
H17A C17 H17C . . 109.5 ?
H17B C17 H17C . . 109.5 ?

loop_
_geom_bond_atom_site_label_1
_geom_bond_atom_site_label_2
_geom_bond_site_symmetry_2
_geom_bond_distance
_geom_bond_publ_flag
O1 C6 . 1.432(3) ?
O1 H1O . 0.85(4) ?
C1 C14 . 1.492(2) ?
C1 C11 . 1.547(2) ?
C1 C2 . 1.560(2) ?
C1 C8 . 1.606(2) ?
O2 C14 . 1.215(2) ?
C2 C3 . 1.492(3) ?
C2 C7 . 1.548(2) ?
C2 H1 . 1.0 ?
C3 C4 . 1.333(3) ?
C3 H3 . 0.95 ?
O3 C15 . 1.421(3) ?
O3 H3O . 0.99(4) ?
C15 C4 . 1.504(3) ?
C15 H15A . 0.99 ?
C15 H15B . 0.99 ?
C14 C13 . 1.511(2) ?
C16 C8 . 1.524(3) ?
C16 H16A . 0.98 ?
C16 H16B . 0.98 ?
C16 H16C . 0.98 ?
C20 C18 . 1.525(3) ?
C20 H20A . 0.98 ?
C20 H20B . 0.98 ?
C20 H20C . 0.98 ?
C11 C17 . 1.534(3) ?
C11 C10 . 1.537(3) ?
C11 C12 . 1.560(3) ?
C4 C5 . 1.505(3) ?
C10 C9 . 1.535(3) ?
C10 H10A . 0.99 ?
C10 H10B . 0.99 ?
C5 C6 . 1.532(3) ?
C5 H5A . 0.99 ?
C5 H5B . 0.99 ?
C7 C6 . 1.516(3) ?
C7 C8 . 1.564(3) ?
C7 H23 . 1.0 ?
C6 H6 . 1.0 ?
C9 C8 . 1.537(3) ?
C9 H9A . 0.99 ?
C9 H9B . 0.99 ?
C13 C12 . 1.536(3) ?
C13 H13A . 0.99 ?
C13 H13B . 0.99 ?
C12 C18 . 1.544(2) ?
C12 H12 . 1.0 ?
C19 C18 . 1.530(3) ?
C19 H19A . 0.98 ?
C19 H19B . 0.98 ?
C19 H19C . 0.98 ?
C18 H18 . 1.0 ?
C17 H17A . 0.98 ?
C17 H17B . 0.98 ?
C17 H17C . 0.98 ?

loop_
_geom_torsion_atom_site_label_1
_geom_torsion_atom_site_label_2
_geom_torsion_atom_site_label_3
_geom_torsion_atom_site_label_4
_geom_torsion_site_symmetry_1
_geom_torsion_site_symmetry_2
_geom_torsion_site_symmetry_3
_geom_torsion_site_symmetry_4
_geom_torsion
_geom_torsion_publ_flag
C14 C1 C2 C3 . . . . 7.9(3) ?
C11 C1 C2 C3 . . . . -124.66(18) ?
C8 C1 C2 C3 . . . . 127.05(17) ?
C14 C1 C2 C7 . . . . -113.79(17) ?
C11 C1 C2 C7 . . . . 113.65(16) ?
C8 C1 C2 C7 . . . . 5.36(14) ?
C7 C2 C3 C4 . . . . -17.9(3) ?
C1 C2 C3 C4 . . . . -126.8(2) ?
C11 C1 C14 O2 . . . . 162.16(19) ?
C2 C1 C14 O2 . . . . 24.5(3) ?
C8 C1 C14 O2 . . . . -80.3(2) ?
C11 C1 C14 C13 . . . . -17.76(19) ?
C2 C1 C14 C13 . . . . -155.38(16) ?
C8 C1 C14 C13 . . . . 99.82(18) ?
C14 C1 C11 C17 . . . . -85.38(18) ?
C2 C1 C11 C17 . . . . 53.8(2) ?
C8 C1 C11 C17 . . . . 151.35(16) ?
C14 C1 C11 C10 . . . . 152.76(15) ?
C2 C1 C11 C10 . . . . -68.05(19) ?
C8 C1 C11 C10 . . . . 29.48(18) ?
C14 C1 C11 C12 . . . . 34.04(17) ?
C2 C1 C11 C12 . . . . 173.23(15) ?
C8 C1 C11 C12 . . . . -89.24(16) ?
C2 C3 C4 C15 . . . . -176.23(18) ?
C2 C3 C4 C5 . . . . 5.4(3) ?
O3 C15 C4 C3 . . . . -121.0(2) ?
O3 C15 C4 C5 . . . . 57.4(3) ?
C17 C11 C10 C9 . . . . -158.78(16) ?
C1 C11 C10 C9 . . . . -37.88(19) ?
C12 C11 C10 C9 . . . . 71.8(2) ?
C3 C4 C5 C6 . . . . 33.0(3) ?
C15 C4 C5 C6 . . . . -145.43(19) ?
C3 C2 C7 C6 . . . . -9.6(2) ?
C1 C2 C7 C6 . . . . 116.01(16) ?
C3 C2 C7 C8 . . . . -131.13(17) ?
C1 C2 C7 C8 . . . . -5.50(14) ?
C2 C7 C6 O1 . . . . 168.44(16) ?
C8 C7 C6 O1 . . . . -87.3(2) ?
C2 C7 C6 C5 . . . . 46.3(2) ?
C8 C7 C6 C5 . . . . 150.57(17) ?
C4 C5 C6 O1 . . . . -177.11(17) ?
C4 C5 C6 C7 . . . . -58.1(2) ?
C11 C10 C9 C8 . . . . 32.3(2) ?
C10 C9 C8 C16 . . . . -143.03(18) ?
C10 C9 C8 C7 . . . . 82.2(2) ?
C10 C9 C8 C1 . . . . -13.1(2) ?
C6 C7 C8 C16 . . . . 10.4(3) ?
C2 C7 C8 C16 . . . . 127.74(18) ?
C6 C7 C8 C9 . . . . 142.83(17) ?
C2 C7 C8 C9 . . . . -99.82(17) ?
C6 C7 C8 C1 . . . . -112.01(17) ?
C2 C7 C8 C1 . . . . 5.34(14) ?
C14 C1 C8 C16 . . . . -1.6(3) ?
C11 C1 C8 C16 . . . . 115.19(19) ?
C2 C1 C8 C16 . . . . -125.84(18) ?
C14 C1 C8 C9 . . . . -127.26(17) ?
C11 C1 C8 C9 . . . . -10.42(19) ?
C2 C1 C8 C9 . . . . 108.54(16) ?
C14 C1 C8 C7 . . . . 118.89(16) ?
C11 C1 C8 C7 . . . . -124.27(15) ?
C2 C1 C8 C7 . . . . -5.30(13) ?
O2 C14 C13 C12 . . . . 173.87(17) ?
C1 C14 C13 C12 . . . . -6.20(19) ?
C14 C13 C12 C18 . . . . 155.25(15) ?
C14 C13 C12 C11 . . . . 27.33(18) ?
C17 C11 C12 C13 . . . . 82.33(18) ?
C10 C11 C12 C13 . . . . -147.30(16) ?
C1 C11 C12 C13 . . . . -37.40(17) ?
C17 C11 C12 C18 . . . . -41.9(2) ?
C10 C11 C12 C18 . . . . 88.5(2) ?
C1 C11 C12 C18 . . . . -161.59(15) ?
C13 C12 C18 C20 . . . . -179.11(16) ?
C11 C12 C18 C20 . . . . -59.3(2) ?
C13 C12 C18 C19 . . . . 58.4(2) ?
C11 C12 C18 C19 . . . . 178.25(17) ?
